data_1510387
loop_
_publ_author_name
'Kogachi, M.'

_publ_section_title
;
 Axial ratio change in the ternary Au Cu1-y Niy, Au Cu1-y Pdy and Au Cu1-y
 Pty systems with LI0-type structure
;
_journal_name_full 'Transactions of the Japan Institute of Metals'
_journal_page_first 153
_journal_page_last 159
_journal_paper_doi 10.2320/matertrans1960.26.153
_journal_volume 26
_journal_year 1985
_chemical_formula_sum 'Au2 Cu1.72 Ni0.28'
_chemical_name_systematic '(Au7 Cu6 Ni)0.28'
_space_group_IT_number 123
_symmetry_space_group_name_Hall '-P 4 2'
_symmetry_space_group_name_H-M 'P 4/m m m'
_cell_angle_alpha 90
_cell_angle_beta 90
_cell_angle_gamma 90
_cell_formula_units_Z 1
_cell_length_a 3.98
_cell_length_b 3.98
_cell_length_c 3.633
_cell_volume 57.548
_citation_journal_id_ASTM TJIMAA
_cod_data_source_file gold_474.cif
_cod_data_source_block Au2Cu1.72Ni0.28
_cod_original_cell_volume 57.54817
_cod_database_code 1510387

loop_
_symmetry_equiv_pos_as_xyz
x,y,z
-y,x,z
-x,-y,z
y,-x,z
x,-y,-z
y,x,-z
-x,y,-z
-y,-x,-z
-x,-y,-z
y,-x,-z
x,y,-z
-y,x,-z
-x,y,z
-y,-x,z
x,-y,z
y,x,z

loop_
_atom_site_label
_atom_site_type_symbol
_atom_site_fract_x
_atom_site_fract_y
_atom_site_fract_z
_atom_site_occupancy
_atom_site_U_iso_or_equiv
Au1 Au 0 0 0 1 0.0
Cu1 Cu 0 0.5 0.5 0.86 0.0
Au2 Au 0.5 0.5 0 1 0.0
Ni1 Ni 0 0.5 0.5 0.14 0.0
